data_2233133
loop_
_publ_author_name
'Hatayama, Yuki'
'Okuno, Tsunehisa'

_publ_section_title
;
 9-[(<i>E</i>)-2-(4,4,5,5-Tetramethyl-1,3,2-dioxaborolan-2-yl)ethenyl]-9<i>H</i>-carbazole
;
_journal_coeditor_code FF2046
_journal_issue 1
_journal_name_full 'Acta Crystallographica Section E'
_journal_page_first o84
_journal_paper_doi 10.1107/S1600536811052470
_journal_volume 68
_journal_year 2012
_chemical_formula_iupac 'C20 H22 B N O2'
_chemical_formula_moiety 'C20 H22 B N O2'
_chemical_formula_sum 'C20 H22 B N O2'
_chemical_formula_weight 319.21
_chemical_name_systematic
;
9-[(<i>E</i>)-2-(4,4,5,5-Tetramethyl-1,3,2-dioxaborolan-2-yl)ethenyl]-
9<i>H</i>-carbazole
;
_space_group_IT_number 2
_symmetry_cell_setting triclinic
_symmetry_space_group_name_Hall '-P 1'
_symmetry_space_group_name_H-M 'P -1'
_atom_sites_solution_hydrogens geom
_atom_sites_solution_primary direct
_atom_sites_solution_secondary difmap
_cell_angle_alpha 83.620(11)
_cell_angle_beta 85.632(11)
_cell_angle_gamma 64.647(6)
_cell_formula_units_Z 4
_cell_length_a 11.616(3)
_cell_length_b 12.962(3)
_cell_length_c 12.990(3)
_cell_measurement_reflns_used 4367
_cell_measurement_temperature 93
_cell_measurement_theta_max 30.90
_cell_measurement_theta_min 1.70
_cell_volume 1755.6(7)
_computing_cell_refinement 'CrystalClear (Rigaku, 2008)'
_computing_data_collection 'CrystalClear (Rigaku, 2008)'
_computing_data_reduction 'CrystalClear (Rigaku, 2008)'
_computing_molecular_graphics 'ORTEP-3 (Farrugia, 1997)'
_computing_publication_material 'CrystalStructure (Rigaku, 2010)'
_computing_structure_refinement 'SHELXL97 (Sheldrick, 2008)'
_computing_structure_solution 'SIR92 (Altomare <i>et al.</i>, 1994)'
_diffrn_ambient_temperature 93
_diffrn_detector_area_resol_mean 29.257
_diffrn_measured_fraction_theta_full 0.982
_diffrn_measured_fraction_theta_max 0.982
_diffrn_measurement_device_type 'Rigaku Saturn724+'
_diffrn_measurement_method \w
_diffrn_radiation_type 'Mo K\a'
_diffrn_radiation_wavelength 0.71075
_diffrn_reflns_av_R_equivalents 0.0347
_diffrn_reflns_limit_h_max 9
_diffrn_reflns_limit_h_min -14
_diffrn_reflns_limit_k_max 15
_diffrn_reflns_limit_k_min -15
_diffrn_reflns_limit_l_max 15
_diffrn_reflns_limit_l_min -14
_diffrn_reflns_number 12732
_diffrn_reflns_theta_full 25.50
_diffrn_reflns_theta_max 25.50
_diffrn_standards_number 0
_exptl_absorpt_coefficient_mu 0.076
_exptl_absorpt_correction_T_max 0.998
_exptl_absorpt_correction_T_min 0.990
_exptl_absorpt_correction_type numerical
_exptl_absorpt_process_details '(NUMABS; Rigaku, 1999)'
_exptl_crystal_colour colourless
_exptl_crystal_density_diffrn 1.208
_exptl_crystal_density_method 'not measured'
_exptl_crystal_description prism
_exptl_crystal_F_000 680.00
_exptl_crystal_size_max 0.190
_exptl_crystal_size_mid 0.070
_exptl_crystal_size_min 0.030
_refine_diff_density_max 0.230
_refine_diff_density_min -0.220
_refine_ls_extinction_method none
_refine_ls_goodness_of_fit_ref 1.006
_refine_ls_hydrogen_treatment constr
_refine_ls_number_parameters 433
_refine_ls_number_reflns 6406
_refine_ls_number_restraints 0
_refine_ls_R_factor_gt 0.0525
_refine_ls_shift/su_max 0.000
_refine_ls_structure_factor_coef Fsqd
_refine_ls_weighting_details 'w = 1/[\s^2^(Fo^2^)+(0.0680P)^2^+0.0000P] where P=(Fo^2^+2Fc^2^)/3'
_refine_ls_weighting_scheme calc
_refine_ls_wR_factor_ref 0.1365
_reflns_number_gt 4117
_reflns_number_total 6408
_reflns_threshold_expression F^2^>2\s(F^2^)
_cod_data_source_file ff2046.cif
_cod_data_source_block I
_cod_original_cell_volume 1755.6(8)
_cod_database_code 2233133
_cod_database_fobs_code 2233133

loop_
_symmetry_equiv_pos_site_id
_symmetry_equiv_pos_as_xyz
1 +X,+Y,+Z
2 -X,-Y,-Z

loop_
_atom_site_type_symbol
_atom_site_label
_atom_site_fract_x
_atom_site_fract_y
_atom_site_fract_z
_atom_site_U_iso_or_equiv
_atom_site_adp_type
_atom_site_calc_flag
_atom_site_refinement_flags
_atom_site_occupancy
_atom_site_symmetry_multiplicity
O O1 1.19650(14) 0.80244(12) 0.27030(11) 0.0288(4) Uani d . 1.0 2
O O2 1.05702(13) 0.72769(12) 0.23902(11) 0.0276(4) Uani d . 1.0 2
O O3 0.73428(13) 0.89367(12) 0.10030(10) 0.0267(4) Uani d . 1.0 2
O O4 0.65878(15) 0.75895(15) 0.08875(13) 0.0446(5) Uani d . 1.0 2
N N1 0.89819(16) 1.15426(15) 0.21620(13) 0.0266(5) Uani d . 1.0 2
N N2 0.45751(16) 1.05543(15) 0.34418(12) 0.0251(4) Uani d . 1.0 2
C C1 0.7867(2) 1.20195(18) 0.15851(16) 0.0266(5) Uani d . 1.0 2
C C2 0.7364(2) 1.15124(19) 0.09656(16) 0.0296(6) Uani d . 1.0 2
C C3 0.6224(2) 1.22080(19) 0.04871(17) 0.0336(6) Uani d . 1.0 2
C C4 0.5611(3) 1.3375(2) 0.06069(18) 0.0381(6) Uani d . 1.0 2
C C5 0.6129(3) 1.3884(2) 0.11964(18) 0.0359(6) Uani d . 1.0 2
C C6 0.7264(2) 1.32114(18) 0.16925(16) 0.0296(6) Uani d . 1.0 2
C C7 0.8042(2) 1.34695(18) 0.23469(17) 0.0300(6) Uani d . 1.0 2
C C8 0.7935(3) 1.4481(2) 0.27136(18) 0.0380(6) Uani d . 1.0 2
C C9 0.8881(3) 1.4439(2) 0.33207(19) 0.0407(6) Uani d . 1.0 2
C C10 0.9931(3) 1.3404(2) 0.35646(18) 0.0373(6) Uani d . 1.0 2
C C11 1.0044(3) 1.2395(2) 0.32233(17) 0.0325(6) Uani d . 1.0 2
C C12 0.9099(2) 1.24341(18) 0.26120(16) 0.0274(5) Uani d . 1.0 2
C C13 0.9859(2) 1.03972(18) 0.23079(15) 0.0263(5) Uani d . 1.0 2
C C14 0.9701(2) 0.94585(18) 0.21762(15) 0.0260(5) Uani d . 1.0 2
C C15 1.2589(2) 0.68006(18) 0.30464(17) 0.0293(5) Uani d . 1.0 2
C C16 1.1828(2) 0.63081(18) 0.24721(17) 0.0301(6) Uani d . 1.0 2
C C17 1.2405(3) 0.6684(2) 0.42173(17) 0.0405(7) Uani d . 1.0 2
C C18 1.3987(2) 0.6370(2) 0.27360(19) 0.0364(6) Uani d . 1.0 2
C C19 1.2325(3) 0.6055(2) 0.13647(18) 0.0359(6) Uani d . 1.0 2
C C20 1.1668(3) 0.52875(19) 0.30432(19) 0.0400(6) Uani d . 1.0 2
C C21 0.35972(19) 1.03528(18) 0.40093(15) 0.0259(5) Uani d . 1.0 2
C C22 0.3077(2) 0.95879(19) 0.38847(16) 0.0283(5) Uani d . 1.0 2
C C23 0.2077(2) 0.9603(2) 0.45537(17) 0.0333(6) Uani d . 1.0 2
C C24 0.1605(3) 1.0353(2) 0.53272(17) 0.0367(6) Uani d . 1.0 2
C C25 0.2107(2) 1.1126(2) 0.54471(17) 0.0333(6) Uani d . 1.0 2
C C26 0.3101(2) 1.11383(18) 0.47789(15) 0.0263(5) Uani d . 1.0 2
C C27 0.3769(2) 1.18617(18) 0.46632(15) 0.0256(5) Uani d . 1.0 2
C C28 0.3674(2) 1.27887(19) 0.51777(17) 0.0318(6) Uani d . 1.0 2
C C29 0.4455(3) 1.33272(19) 0.48543(17) 0.0338(6) Uani d . 1.0 2
C C30 0.5321(3) 1.2958(2) 0.40222(17) 0.0332(6) Uani d . 1.0 2
C C31 0.5438(2) 1.20373(19) 0.35044(17) 0.0305(6) Uani d . 1.0 2
C C32 0.4653(2) 1.14974(18) 0.38344(15) 0.0253(5) Uani d . 1.0 2
C C33 0.54010(19) 0.99494(19) 0.26653(15) 0.0264(5) Uani d . 1.0 2
C C34 0.5570(2) 0.89644(18) 0.23134(16) 0.0292(5) Uani d . 1.0 2
C C35 0.7890(2) 0.84178(19) 0.00247(15) 0.0292(5) Uani d . 1.0 2
C C36 0.7708(3) 0.7292(3) 0.01803(19) 0.0399(6) Uani d . 1.0 2
C C37 0.7120(3) 0.9265(3) -0.08385(18) 0.0499(8) Uani d . 1.0 2
C C38 0.9265(2) 0.8232(2) -0.00862(17) 0.0326(6) Uani d . 1.0 2
C C39 0.8800(3) 0.6309(2) 0.0738(3) 0.0529(8) Uani d . 1.0 2
C C40 0.7429(3) 0.6927(3) -0.0810(3) 0.0710(10) Uani d . 1.0 2
B B1 1.0760(3) 0.8250(2) 0.24176(18) 0.0263(6) Uani d . 1.0 2
B B2 0.6507(3) 0.8488(3) 0.1401(2) 0.0285(6) Uani d . 1.0 2
H H2 0.7785 1.0717 0.0873 0.0355 Uiso calc R 1.0 2
H H3 0.5856 1.1879 0.0069 0.0403 Uiso calc R 1.0 2
H H4 0.4826 1.3828 0.0279 0.0457 Uiso calc R 1.0 2
H H5 0.5715 1.4686 0.1262 0.0430 Uiso calc R 1.0 2
H H8 0.7222 1.5186 0.2548 0.0456 Uiso calc R 1.0 2
H H9 0.8817 1.5122 0.3576 0.0488 Uiso calc R 1.0 2
H H10 1.0579 1.3397 0.3973 0.0448 Uiso calc R 1.0 2
H H11 1.0752 1.1691 0.3403 0.0390 Uiso calc R 1.0 2
H H13 1.0674 1.0269 0.2529 0.0316 Uiso calc R 1.0 2
H H14 0.8916 0.9539 0.1928 0.0312 Uiso calc R 1.0 2
H H17A 1.1492 0.6998 0.4401 0.0486 Uiso calc R 1.0 2
H H17B 1.2795 0.7104 0.4533 0.0486 Uiso calc R 1.0 2
H H17C 1.2810 0.5872 0.4473 0.0486 Uiso calc R 1.0 2
H H18A 1.4363 0.6791 0.3070 0.0437 Uiso calc R 1.0 2
H H18B 1.4079 0.6491 0.1982 0.0437 Uiso calc R 1.0 2
H H18C 1.4426 0.5551 0.2955 0.0437 Uiso calc R 1.0 2
H H19A 1.2387 0.6733 0.0996 0.0430 Uiso calc R 1.0 2
H H19B 1.1738 0.5863 0.1009 0.0430 Uiso calc R 1.0 2
H H19C 1.3170 0.5409 0.1378 0.0430 Uiso calc R 1.0 2
H H20A 1.1106 0.5093 0.2657 0.0480 Uiso calc R 1.0 2
H H20B 1.1292 0.5481 0.3736 0.0480 Uiso calc R 1.0 2
H H20C 1.2502 0.4631 0.3105 0.0480 Uiso calc R 1.0 2
H H22 0.3395 0.9072 0.3359 0.0339 Uiso calc R 1.0 2
H H23 0.1709 0.9088 0.4480 0.0399 Uiso calc R 1.0 2
H H24 0.0930 1.0335 0.5779 0.0441 Uiso calc R 1.0 2
H H25 0.1780 1.1640 0.5975 0.0399 Uiso calc R 1.0 2
H H28 0.3081 1.3044 0.5742 0.0382 Uiso calc R 1.0 2
H H29 0.4402 1.3955 0.5201 0.0405 Uiso calc R 1.0 2
H H30 0.5841 1.3346 0.3806 0.0399 Uiso calc R 1.0 2
H H31 0.6036 1.1784 0.2943 0.0366 Uiso calc R 1.0 2
H H33 0.5926 1.0291 0.2334 0.0317 Uiso calc R 1.0 2
H H34 0.5108 0.8554 0.2630 0.0351 Uiso calc R 1.0 2
H H37A 0.7186 0.9992 -0.0823 0.0598 Uiso calc R 1.0 2
H H37B 0.6225 0.9395 -0.0742 0.0598 Uiso calc R 1.0 2
H H37C 0.7452 0.8955 -0.1508 0.0598 Uiso calc R 1.0 2
H H38A 0.9737 0.7721 0.0500 0.0391 Uiso calc R 1.0 2
H H38B 0.9314 0.8970 -0.0097 0.0391 Uiso calc R 1.0 2
H H38C 0.9638 0.7885 -0.0734 0.0391 Uiso calc R 1.0 2
H H39A 0.8581 0.5657 0.0900 0.0635 Uiso calc R 1.0 2
H H39B 0.8951 0.6555 0.1381 0.0635 Uiso calc R 1.0 2
H H39C 0.9572 0.6081 0.0291 0.0635 Uiso calc R 1.0 2
H H40A 0.6693 0.7558 -0.1138 0.0852 Uiso calc R 1.0 2
H H40B 0.7239 0.6258 -0.0643 0.0852 Uiso calc R 1.0 2
H H40C 0.8173 0.6728 -0.1286 0.0852 Uiso calc R 1.0 2

loop_
_atom_site_aniso_label
_atom_site_aniso_U_11
_atom_site_aniso_U_22
_atom_site_aniso_U_33
_atom_site_aniso_U_12
_atom_site_aniso_U_13
_atom_site_aniso_U_23
O1 0.0296(9) 0.0213(8) 0.0343(9) -0.0095(7) -0.0038(7) -0.0006(7)
O2 0.0256(8) 0.0199(8) 0.0345(9) -0.0073(7) 0.0004(7) -0.0021(7)
O3 0.0296(9) 0.0262(8) 0.0223(8) -0.0095(7) 0.0040(6) -0.0065(6)
O4 0.0408(10) 0.0484(11) 0.0571(11) -0.0285(9) 0.0249(8) -0.0320(9)
N1 0.0274(11) 0.0209(10) 0.0293(10) -0.0089(8) 0.0045(8) -0.0031(8)
N2 0.0243(10) 0.0263(10) 0.0227(10) -0.0088(8) 0.0027(8) -0.0052(8)
C1 0.0229(12) 0.0233(12) 0.0290(12) -0.0070(10) 0.0068(10) 0.0000(10)
C2 0.0292(13) 0.0242(12) 0.0307(12) -0.0081(10) 0.0011(10) 0.0015(10)
C3 0.0308(14) 0.0309(13) 0.0365(13) -0.0120(11) 0.0013(11) 0.0018(11)
C4 0.0288(13) 0.0353(14) 0.0404(14) -0.0071(12) 0.0030(11) 0.0053(12)
C5 0.0311(14) 0.0244(13) 0.0412(14) -0.0039(11) 0.0072(11) 0.0023(11)
C6 0.0278(13) 0.0235(12) 0.0332(13) -0.0085(10) 0.0098(10) -0.0021(10)
C7 0.0294(13) 0.0230(12) 0.0355(13) -0.0107(10) 0.0111(10) -0.0038(10)
C8 0.0392(15) 0.0267(13) 0.0451(15) -0.0128(12) 0.0122(12) -0.0057(11)
C9 0.0479(16) 0.0291(14) 0.0484(15) -0.0198(13) 0.0125(13) -0.0115(12)
C10 0.0398(15) 0.0365(15) 0.0400(14) -0.0201(12) 0.0047(11) -0.0081(11)
C11 0.0356(14) 0.0287(13) 0.0335(13) -0.0151(11) 0.0059(11) -0.0032(10)
C12 0.0319(13) 0.0245(12) 0.0274(12) -0.0144(11) 0.0082(10) -0.0044(10)
C13 0.0243(12) 0.0249(12) 0.0257(12) -0.0074(10) 0.0011(9) -0.0004(9)
C14 0.0265(12) 0.0236(12) 0.0260(12) -0.0088(10) 0.0010(9) -0.0032(9)
C15 0.0290(13) 0.0192(11) 0.0371(13) -0.0075(10) -0.0036(10) -0.0016(10)
C16 0.0247(12) 0.0188(11) 0.0426(14) -0.0050(10) -0.0029(10) -0.0028(10)
C17 0.0459(16) 0.0348(14) 0.0376(14) -0.0137(13) -0.0070(12) -0.0006(11)
C18 0.0304(13) 0.0275(13) 0.0482(15) -0.0086(11) -0.0053(11) -0.0036(11)
C19 0.0299(13) 0.0299(13) 0.0462(14) -0.0091(11) -0.0004(11) -0.0124(11)
C20 0.0401(15) 0.0267(13) 0.0546(16) -0.0161(12) -0.0084(12) 0.0045(12)
C21 0.0199(11) 0.0299(12) 0.0239(11) -0.0075(10) 0.0004(9) -0.0006(10)
C22 0.0267(12) 0.0278(12) 0.0274(12) -0.0089(10) 0.0013(10) -0.0032(10)
C23 0.0319(13) 0.0362(14) 0.0316(13) -0.0152(11) 0.0014(11) -0.0009(11)
C24 0.0331(14) 0.0463(16) 0.0288(13) -0.0170(12) 0.0098(10) -0.0010(11)
C25 0.0340(14) 0.0374(14) 0.0252(12) -0.0123(12) 0.0035(10) -0.0049(10)
C26 0.0262(12) 0.0264(12) 0.0211(11) -0.0060(10) -0.0029(9) -0.0009(9)
C27 0.0250(12) 0.0254(12) 0.0216(11) -0.0058(10) -0.0044(9) -0.0010(9)
C28 0.0317(13) 0.0283(13) 0.0287(12) -0.0052(11) -0.0046(10) -0.0044(10)
C29 0.0383(14) 0.0272(13) 0.0335(13) -0.0093(11) -0.0110(11) -0.0052(10)
C30 0.0366(14) 0.0323(14) 0.0337(13) -0.0173(12) -0.0074(11) 0.0012(11)
C31 0.0284(13) 0.0327(13) 0.0287(12) -0.0115(11) 0.0021(10) -0.0036(10)
C32 0.0255(12) 0.0250(12) 0.0237(11) -0.0081(10) -0.0034(9) -0.0036(9)
C33 0.0218(12) 0.0315(13) 0.0229(11) -0.0089(10) 0.0008(9) -0.0020(10)
C34 0.0282(13) 0.0270(13) 0.0310(12) -0.0110(10) 0.0047(10) -0.0037(10)
C35 0.0307(13) 0.0331(13) 0.0222(11) -0.0114(11) 0.0043(10) -0.0082(10)
C36 0.0369(14) 0.0416(15) 0.0479(15) -0.0214(12) 0.0202(12) -0.0250(12)
C37 0.0461(17) 0.0581(18) 0.0305(14) -0.0076(14) -0.0037(12) -0.0037(13)
C38 0.0333(13) 0.0388(14) 0.0266(12) -0.0167(11) 0.0081(10) -0.0069(10)
C39 0.0555(18) 0.0281(14) 0.0670(19) -0.0143(13) 0.0294(14) -0.0077(13)
C40 0.065(2) 0.096(3) 0.080(3) -0.054(2) 0.0319(17) -0.063(2)
B1 0.0312(15) 0.0260(14) 0.0221(13) -0.0129(12) 0.0029(11) -0.0027(11)
B2 0.0243(14) 0.0281(14) 0.0330(14) -0.0108(12) -0.0003(11) -0.0041(11)

loop_
_atom_type_symbol
_atom_type_description
_atom_type_scat_dispersion_real
_atom_type_scat_dispersion_imag
_atom_type_scat_source
C C 0.0033 0.0016
;
International Tables for Crystallography
(1992, Vol. C, Tables 4.2.6.8 and 6.1.1.4)
;
H H 0.0000 0.0000
;
International Tables for Crystallography
(1992, Vol. C, Table 6.1.1.4)
;
B B 0.0013 0.0007
;
International Tables for Crystallography
(1992, Vol. C, Tables 4.2.6.8 and 6.1.1.4)
;
N N 0.0061 0.0033
;
International Tables for Crystallography
(1992, Vol. C, Tables 4.2.6.8 and 6.1.1.4)
;
O O 0.0106 0.0060
;
International Tables for Crystallography
(1992, Vol. C, Tables 4.2.6.8 and 6.1.1.4)
;

loop_
_geom_angle_atom_site_label_1
_geom_angle_atom_site_label_2
_geom_angle_atom_site_label_3
_geom_angle
_geom_angle_publ_flag
C15 O1 B1 107.1(2) no
C16 O2 B1 106.48(19) no
C35 O3 B2 107.2(2) no
C36 O4 B2 107.2(3) no
C1 N1 C12 108.38(17) no
C1 N1 C13 128.6(3) no
C12 N1 C13 122.97(19) no
C21 N2 C32 107.63(17) no
C21 N2 C33 129.5(3) no
C32 N2 C33 122.8(2) no
N1 C1 C2 130.62(19) no
N1 C1 C6 108.2(3) no
C2 C1 C6 121.11(19) no
C1 C2 C3 117.8(2) no
C2 C3 C4 121.4(3) no
C3 C4 C5 120.8(2) no
C4 C5 C6 119.3(3) no
C1 C6 C5 119.6(3) no
C1 C6 C7 107.47(18) no
C5 C6 C7 133.0(3) no
C6 C7 C8 133.36(19) no
C6 C7 C12 107.1(2) no
C8 C7 C12 119.5(3) no
C7 C8 C9 118.9(2) no
C8 C9 C10 120.7(3) no
C9 C10 C11 121.2(3) no
C10 C11 C12 118.19(19) no
N1 C12 C7 108.7(2) no
N1 C12 C11 129.82(18) no
C7 C12 C11 121.4(3) no
N1 C13 C14 128.4(3) no
C13 C14 B1 121.5(3) no
O1 C15 C16 101.87(17) no
O1 C15 C17 107.33(17) no
O1 C15 C18 107.9(2) no
C16 C15 C17 112.8(3) no
C16 C15 C18 115.13(19) no
C17 C15 C18 111.0(2) no
O2 C16 C15 102.30(17) no
O2 C16 C19 106.33(16) no
O2 C16 C20 108.41(19) no
C15 C16 C19 113.0(2) no
C15 C16 C20 115.62(19) no
C19 C16 C20 110.3(2) no
N2 C21 C22 130.71(19) no
N2 C21 C26 108.4(3) no
C22 C21 C26 120.8(2) no
C21 C22 C23 118.0(2) no
C22 C23 C24 121.6(3) no
C23 C24 C25 120.8(3) no
C24 C25 C26 118.8(3) no
C21 C26 C25 120.0(3) no
C21 C26 C27 107.57(19) no
C25 C26 C27 132.3(2) no
C26 C27 C28 133.4(2) no
C26 C27 C32 107.0(2) no
C28 C27 C32 119.5(3) no
C27 C28 C29 119.1(2) no
C28 C29 C30 120.5(3) no
C29 C30 C31 121.5(3) no
C30 C31 C32 117.7(2) no
N2 C32 C27 109.3(3) no
N2 C32 C31 129.05(19) no
C27 C32 C31 121.7(3) no
N2 C33 C34 130.1(3) no
C33 C34 B2 120.5(3) no
O3 C35 C36 101.98(18) no
O3 C35 C37 106.51(16) no
O3 C35 C38 108.9(2) no
C36 C35 C37 114.3(3) no
C36 C35 C38 113.89(18) no
C37 C35 C38 110.5(2) no
O4 C36 C35 102.74(19) no
O4 C36 C39 106.7(2) no
O4 C36 C40 109.1(3) no
C35 C36 C39 113.0(3) no
C35 C36 C40 114.0(3) no
C39 C36 C40 110.7(3) no
O1 B1 O2 113.12(17) no
O1 B1 C14 124.6(3) no
O2 B1 C14 122.3(3) no
O3 B2 O4 112.9(2) no
O3 B2 C34 123.1(3) no
O4 B2 C34 124.0(3) no
C1 C2 H2 121.107 no
C3 C2 H2 121.095 no
C2 C3 H3 119.303 no
C4 C3 H3 119.295 no
C3 C4 H4 119.591 no
C5 C4 H4 119.600 no
C4 C5 H5 120.374 no
C6 C5 H5 120.367 no
C7 C8 H8 120.545 no
C9 C8 H8 120.546 no
C8 C9 H9 119.646 no
C10 C9 H9 119.648 no
C9 C10 H10 119.380 no
C11 C10 H10 119.379 no
C10 C11 H11 120.911 no
C12 C11 H11 120.902 no
N1 C13 H13 115.810 no
C14 C13 H13 115.792 no
C13 C14 H14 119.238 no
B1 C14 H14 119.229 no
C15 C17 H17A 109.471 no
C15 C17 H17B 109.472 no
C15 C17 H17C 109.469 no
H17A C17 H17B 109.473 no
H17A C17 H17C 109.467 no
H17B C17 H17C 109.476 no
C15 C18 H18A 109.475 no
C15 C18 H18B 109.472 no
C15 C18 H18C 109.471 no
H18A C18 H18B 109.464 no
H18A C18 H18C 109.477 no
H18B C18 H18C 109.469 no
C16 C19 H19A 109.472 no
C16 C19 H19B 109.469 no
C16 C19 H19C 109.475 no
H19A C19 H19B 109.473 no
H19A C19 H19C 109.468 no
H19B C19 H19C 109.472 no
C16 C20 H20A 109.472 no
C16 C20 H20B 109.472 no
C16 C20 H20C 109.473 no
H20A C20 H20B 109.472 no
H20A C20 H20C 109.471 no
H20B C20 H20C 109.468 no
C21 C22 H22 121.026 no
C23 C22 H22 121.021 no
C22 C23 H23 119.208 no
C24 C23 H23 119.202 no
C23 C24 H24 119.621 no
C25 C24 H24 119.608 no
C24 C25 H25 120.600 no
C26 C25 H25 120.573 no
C27 C28 H28 120.473 no
C29 C28 H28 120.476 no
C28 C29 H29 119.737 no
C30 C29 H29 119.731 no
C29 C30 H30 119.240 no
C31 C30 H30 119.235 no
C30 C31 H31 121.147 no
C32 C31 H31 121.165 no
N2 C33 H33 114.977 no
C34 C33 H33 114.962 no
C33 C34 H34 119.747 no
B2 C34 H34 119.740 no
C35 C37 H37A 109.473 no
C35 C37 H37B 109.468 no
C35 C37 H37C 109.469 no
H37A C37 H37B 109.473 no
H37A C37 H37C 109.473 no
H37B C37 H37C 109.472 no
C35 C38 H38A 109.469 no
C35 C38 H38B 109.474 no
C35 C38 H38C 109.467 no
H38A C38 H38B 109.471 no
H38A C38 H38C 109.475 no
H38B C38 H38C 109.471 no
C36 C39 H39A 109.468 no
C36 C39 H39B 109.474 no
C36 C39 H39C 109.473 no
H39A C39 H39B 109.465 no
H39A C39 H39C 109.464 no
H39B C39 H39C 109.483 no
C36 C40 H40A 109.473 no
C36 C40 H40B 109.468 no
C36 C40 H40C 109.475 no
H40A C40 H40B 109.469 no
H40A C40 H40C 109.476 no
H40B C40 H40C 109.466 no

loop_
_geom_bond_atom_site_label_1
_geom_bond_atom_site_label_2
_geom_bond_distance
_geom_bond_publ_flag
O1 C15 1.466(3) yes
O1 B1 1.373(4) yes
O2 C16 1.465(3) ?
O2 B1 1.376(4) yes
O3 C35 1.474(3) yes
O3 B2 1.374(4) yes
O4 C36 1.467(3) ?
O4 B2 1.371(4) ?
N1 C1 1.407(3) ?
N1 C12 1.412(4) ?
N1 C13 1.396(3) yes
N2 C21 1.409(3) ?
N2 C32 1.415(4) ?
N2 C33 1.392(3) yes
C1 C2 1.393(4) ?
C1 C6 1.415(3) ?
C2 C3 1.390(3) ?
C3 C4 1.391(4) ?
C4 C5 1.381(5) ?
C5 C6 1.391(3) ?
C6 C7 1.446(4) ?
C7 C8 1.397(4) ?
C7 C12 1.406(3) ?
C8 C9 1.380(5) ?
C9 C10 1.397(3) ?
C10 C11 1.378(4) ?
C11 C12 1.383(4) ?
C13 C14 1.336(4) yes
C14 B1 1.537(3) ?
C15 C16 1.560(4) ?
C15 C17 1.520(3) ?
C15 C18 1.512(4) ?
C16 C19 1.525(4) ?
C16 C20 1.519(4) ?
C21 C22 1.392(4) ?
C21 C26 1.416(3) ?
C22 C23 1.391(4) ?
C23 C24 1.390(4) ?
C24 C25 1.385(5) ?
C25 C26 1.395(4) ?
C26 C27 1.442(4) ?
C27 C28 1.399(4) ?
C27 C32 1.402(3) ?
C28 C29 1.380(4) ?
C29 C30 1.395(3) ?
C30 C31 1.385(4) ?
C31 C32 1.388(4) ?
C33 C34 1.334(4) yes
C34 B2 1.537(4) ?
C35 C36 1.551(5) ?
C35 C37 1.517(3) ?
C35 C38 1.507(4) ?
C36 C39 1.519(4) ?
C36 C40 1.522(5) ?
C2 H2 0.950 no
C3 H3 0.950 no
C4 H4 0.950 no
C5 H5 0.950 no
C8 H8 0.950 no
C9 H9 0.950 no
C10 H10 0.950 no
C11 H11 0.950 no
C13 H13 0.950 no
C14 H14 0.950 no
C17 H17A 0.980 no
C17 H17B 0.980 no
C17 H17C 0.980 no
C18 H18A 0.980 no
C18 H18B 0.980 no
C18 H18C 0.980 no
C19 H19A 0.980 no
C19 H19B 0.980 no
C19 H19C 0.980 no
C20 H20A 0.980 no
C20 H20B 0.980 no
C20 H20C 0.980 no
C22 H22 0.950 no
C23 H23 0.950 no
C24 H24 0.950 no
C25 H25 0.950 no
C28 H28 0.950 no
C29 H29 0.950 no
C30 H30 0.950 no
C31 H31 0.950 no
C33 H33 0.950 no
C34 H34 0.950 no
C37 H37A 0.980 no
C37 H37B 0.980 no
C37 H37C 0.980 no
C38 H38A 0.980 no
C38 H38B 0.980 no
C38 H38C 0.980 no
C39 H39A 0.980 no
C39 H39B 0.980 no
C39 H39C 0.980 no
C40 H40A 0.980 no
C40 H40B 0.980 no
C40 H40C 0.980 no

loop_
_geom_contact_atom_site_label_1
_geom_contact_atom_site_label_2
_geom_contact_distance
_geom_contact_site_symmetry_2
_geom_contact_publ_flag
O1 C13 3.017(3) . no
O1 C19 3.110(4) . no
O2 C17 3.119(3) . no
O3 C33 2.971(3) . no
O3 C39 3.134(3) . no
O4 C37 3.159(4) . no
N1 C5 3.598(3) . no
C1 C4 2.764(3) . no
C1 C14 3.126(3) . no
C2 C5 2.822(4) . no
C2 C13 3.187(3) . no
C2 C14 3.235(3) . no
C3 C6 2.773(4) . no
C5 C8 3.353(5) . no
C7 C10 2.768(4) . no
C8 C11 2.816(3) . no
C9 C12 2.756(4) . no
C11 C13 3.060(4) . no
C17 C20 2.911(5) . no
C17 B1 3.089(4) . no
C18 C19 2.903(4) . no
C18 C20 3.513(5) . no
C18 B1 3.514(4) . no
C19 B1 3.054(4) . no
C20 B1 3.534(4) . no
C21 C24 2.772(4) . no
C21 C34 3.150(3) . no
C22 C25 2.827(4) . no
C22 C33 3.207(4) . no
C22 C34 3.266(3) . no
C23 C26 2.769(5) . no
C25 C28 3.343(5) . no
C27 C30 2.768(4) . no
C28 C31 2.820(3) . no
C29 C32 2.760(4) . no
C31 C33 3.046(4) . no
C37 C40 2.892(6) . no
C37 B2 3.103(4) . no
C38 C39 2.850(5) . no
C38 C40 3.471(6) . no
C38 B2 3.521(4) . no
C39 B2 3.093(4) . no
C40 B2 3.529(5) . no
O1 C22 3.372(4) 1_655 no
O1 C23 3.370(4) 1_655 no
O2 C38 3.526(3) . no
O3 C2 3.344(4) . no
O3 C14 3.569(4) . no
N1 C38 3.317(3) 2_775 no
N2 C26 3.492(3) 2_676 no
C2 O3 3.344(4) . no
C11 C24 3.578(3) 1_655 no
C13 C38 3.533(4) 2_775 no
C14 O3 3.569(4) . no
C14 C24 3.462(3) 2_676 no
C21 C27 3.572(3) 2_676 no
C21 C32 3.596(3) 2_676 no
C22 O1 3.372(4) 1_455 no
C23 O1 3.370(4) 1_455 no
C24 C11 3.578(3) 1_455 no
C24 C14 3.462(3) 2_676 no
C26 N2 3.492(3) 2_676 no
C27 C21 3.572(3) 2_676 no
C32 C21 3.596(3) 2_676 no
C34 C37 3.535(4) 2_675 no
C37 C34 3.535(4) 2_675 no
C38 O2 3.526(3) . no
C38 N1 3.317(3) 2_775 no
C38 C13 3.533(4) 2_775 no
O1 H13 2.6326 . no
O1 H14 3.4004 . no
O1 H17A 2.5927 . no
O1 H17B 2.5956 . no
O1 H17C 3.2569 . no
O1 H18A 2.6000 . no
O1 H18B 2.5969 . no
O1 H18C 3.2583 . no
O1 H19A 2.8139 . no
O2 H14 2.7591 . no
O2 H17A 2.8254 . no
O2 H19A 2.5804 . no
O2 H19B 2.5790 . no
O2 H19C 3.2483 . no
O2 H20A 2.6133 . no
O2 H20B 2.6130 . no
O2 H20C 3.2682 . no
O3 H33 2.5590 . no
O3 H34 3.3888 . no
O3 H37A 2.5809 . no
O3 H37B 2.5816 . no
O3 H37C 3.2528 . no
O3 H38A 2.6159 . no
O3 H38B 2.6184 . no
O3 H38C 3.2734 . no
O3 H39B 2.8506 . no
O4 H34 2.7989 . no
O4 H37B 2.8849 . no
O4 H39A 2.5820 . no
O4 H39B 2.5823 . no
O4 H39C 3.2502 . no
O4 H40A 2.6288 . no
O4 H40B 2.6302 . no
O4 H40C 3.2800 . no
N1 H2 2.8113 . no
N1 H11 2.7883 . no
N1 H14 2.6814 . no
N2 H22 2.8125 . no
N2 H31 2.7862 . no
N2 H34 2.7119 . no
C1 H3 3.2430 . no
C1 H5 3.2876 . no
C1 H13 3.3075 . no
C1 H14 2.9029 . no
C2 H4 3.2747 . no
C2 H14 2.6526 . no
C3 H5 3.2678 . no
C4 H2 3.2842 . no
C5 H3 3.2595 . no
C5 H8 3.2208 . no
C6 H2 3.3074 . no
C6 H4 3.2492 . no
C6 H8 2.8819 . no
C7 H5 2.8662 . no
C7 H9 3.2514 . no
C7 H11 3.2934 . no
C8 H5 3.2121 . no
C8 H10 3.2630 . no
C9 H11 3.2784 . no
C10 H8 3.2728 . no
C11 H9 3.2680 . no
C11 H13 2.7690 . no
C12 H8 3.2843 . no
C12 H10 3.2294 . no
C12 H13 2.6224 . no
C13 H2 3.0174 . no
C13 H11 2.8553 . no
C14 H2 2.7073 . no
C15 H19A 2.7060 . no
C15 H19B 3.4063 . no
C15 H19C 2.8307 . no
C15 H20A 3.4310 . no
C15 H20B 2.7680 . no
C15 H20C 2.8499 . no
C16 H17A 2.6979 . no
C16 H17B 3.3999 . no
C16 H17C 2.8198 . no
C16 H18A 3.4202 . no
C16 H18B 2.7461 . no
C16 H18C 2.8420 . no
C17 H18A 2.6686 . no
C17 H18B 3.3409 . no
C17 H18C 2.7106 . no
C17 H20B 2.5614 . no
C17 H20C 3.1232 . no
C18 H17A 3.3396 . no
C18 H17B 2.6731 . no
C18 H17C 2.7096 . no
C18 H19A 2.9053 . no
C18 H19C 2.7068 . no
C18 H20C 3.3551 . no
C19 H18B 2.5385 . no
C19 H18C 3.1228 . no
C19 H20A 2.6581 . no
C19 H20B 3.3434 . no
C19 H20C 2.7170 . no
C20 H17A 2.9148 . no
C20 H17C 2.7084 . no
C20 H18C 3.3563 . no
C20 H19A 3.3428 . no
C20 H19B 2.6698 . no
C20 H19C 2.7078 . no
C21 H23 3.2440 . no
C21 H25 3.2966 . no
C21 H33 3.3191 . no
C21 H34 2.9454 . no
C22 H24 3.2770 . no
C22 H34 2.6857 . no
C23 H25 3.2714 . no
C24 H22 3.2856 . no
C25 H23 3.2619 . no
C25 H28 3.2083 . no
C26 H22 3.3037 . no
C26 H24 3.2527 . no
C26 H28 2.8811 . no
C27 H25 2.8609 . no
C27 H29 3.2550 . no
C27 H31 3.2964 . no
C28 H25 3.2015 . no
C28 H30 3.2594 . no
C29 H31 3.2864 . no
C30 H28 3.2694 . no
C31 H29 3.2762 . no
C31 H33 2.6998 . no
C32 H28 3.2817 . no
C32 H30 3.2340 . no
C32 H33 2.5860 . no
C33 H22 3.0430 . no
C33 H31 2.8401 . no
C34 H22 2.7325 . no
C35 H39A 3.3943 . no
C35 H39B 2.7001 . no
C35 H39C 2.8132 . no
C35 H40A 2.7344 . no
C35 H40B 3.4078 . no
C35 H40C 2.8162 . no
C36 H37A 3.4058 . no
C36 H37B 2.7197 . no
C36 H37C 2.8365 . no
C36 H38A 2.7127 . no
C36 H38B 3.3958 . no
C36 H38C 2.8100 . no
C37 H38A 3.3303 . no
C37 H38B 2.6499 . no
C37 H38C 2.7018 . no
C37 H40A 2.5399 . no
C37 H40C 3.0849 . no
C38 H37A 2.6644 . no
C38 H37B 3.3290 . no
C38 H37C 2.6915 . no
C38 H39B 2.8542 . no
C38 H39C 2.6485 . no
C38 H40C 3.3064 . no
C39 H38A 2.4819 . no
C39 H38C 3.0545 . no
C39 H40A 3.3444 . no
C39 H40B 2.6705 . no
C39 H40C 2.7152 . no
C40 H37B 2.8996 . no
C40 H37C 2.6953 . no
C40 H38C 3.3073 . no
C40 H39A 2.6815 . no
C40 H39B 3.3453 . no
C40 H39C 2.7026 . no
B1 H13 2.5945 . no
B1 H17A 2.8662 . no
B1 H17B 3.5240 . no
B1 H18B 3.5789 . no
B1 H19A 2.8185 . no
B1 H19B 3.4857 . no
B2 H33 2.5578 . no
B2 H37A 3.5330 . no
B2 H37B 2.8836 . no
B2 H38A 3.5819 . no
B2 H39A 3.5239 . no
B2 H39B 2.8724 . no
B2 H40A 3.5954 . no
H2 H3 2.3452 . no
H2 H14 2.0058 . no
H3 H4 2.3245 . no
H4 H5 2.3305 . no
H5 H8 2.8167 . no
H8 H9 2.3326 . no
H9 H10 2.3327 . no
H10 H11 2.3325 . no
H11 H13 2.3058 . no
H13 H14 2.7814 . no
H17A H18A 3.5549 . no
H17A H20B 2.3387 . no
H17A H20C 3.3752 . no
H17B H18A 2.4713 . no
H17B H18B 3.5581 . no
H17B H18C 2.9835 . no
H17B H20B 3.5293 . no
H17C H18A 2.9753 . no
H17C H18C 2.5558 . no
H17C H20B 2.3273 . no
H17C H20C 2.6650 . no
H18B H19A 2.3166 . no
H18B H19B 3.5070 . no
H18B H19C 2.3103 . no
H18C H19A 3.3732 . no
H18C H19C 2.6708 . no
H18C H20C 2.9358 . no
H19A H20A 3.5480 . no
H19B H20A 2.4559 . no
H19B H20B 3.5520 . no
H19B H20C 2.9901 . no
H19C H20A 2.9590 . no
H19C H20C 2.5602 . no
H22 H23 2.3440 . no
H22 H34 2.0045 . no
H23 H24 2.3228 . no
H24 H25 2.3380 . no
H25 H28 2.8023 . no
H28 H29 2.3329 . no
H29 H30 2.3303 . no
H30 H31 2.3407 . no
H31 H33 2.2260 . no
H33 H34 2.7762 . no
H37A H38A 3.5468 . no
H37A H38B 2.4544 . no
H37A H38C 2.9837 . no
H37A H40A 3.5092 . no
H37B H38B 3.5410 . no
H37B H38C 3.5927 . no
H37B H40A 2.3124 . no
H37B H40C 3.3416 . no
H37C H38A 3.5922 . no
H37C H38B 2.9467 . no
H37C H38C 2.5394 . no
H37C H40A 2.3229 . no
H37C H40C 2.6265 . no
H38A H39A 3.4490 . no
H38A H39B 2.2510 . no
H38A H39C 2.2617 . no
H38C H39B 3.3096 . no
H38C H39C 2.5874 . no
H38C H40C 2.8757 . no
H39A H40A 3.5637 . no
H39A H40B 2.4788 . no
H39A H40C 2.9976 . no
H39B H40B 3.5624 . no
H39C H40B 2.9623 . no
H39C H40C 2.5497 . no
O1 H22 2.7802 1_655 no
O1 H23 2.7517 1_655 no
O2 H25 3.2299 2_676 no
O2 H38A 2.6201 . no
O2 H39B 2.8790 . no
O3 H2 2.5567 . no
O3 H3 3.5567 . no
O3 H14 2.6754 . no
O4 H3 2.9576 2_675 no
O4 H4 3.4571 2_675 no
O4 H8 3.4179 1_545 no
N1 H24 3.3862 2_676 no
N1 H31 3.3851 . no
N1 H38B 3.1651 2_775 no
N1 H38C 2.6113 2_775 no
N2 H37C 3.3943 2_675 no
C1 H19A 3.5328 2_775 no
C1 H31 2.7556 . no
C1 H38B 3.4777 2_775 no
C1 H38C 3.0690 2_775 no
C2 H19A 3.3037 2_775 no
C2 H31 2.8692 . no
C2 H33 3.1050 . no
C2 H37A 3.2809 . no
C2 H38B 3.4697 . no
C3 H18B 3.4227 2_775 no
C3 H19A 3.0062 2_775 no
C3 H31 3.1833 . no
C3 H33 3.3666 . no
C3 H37A 3.2319 . no
C3 H40A 3.3213 2_675 no
C4 H4 3.5083 2_685 no
C4 H5 3.2378 2_685 no
C4 H18B 3.3475 2_775 no
C4 H19A 2.9686 2_775 no
C4 H19C 3.1214 1_465 no
C4 H19C 3.4047 2_775 no
C4 H31 3.4162 . no
C4 H40A 3.3780 2_675 no
C4 H40B 3.1340 2_675 no
C5 H4 3.1527 2_685 no
C5 H18B 3.4101 1_465 no
C5 H18C 3.2483 1_465 no
C5 H19A 3.2092 2_775 no
C5 H19C 3.1528 1_465 no
C5 H19C 3.4970 2_775 no
C5 H30 3.4040 . no
C5 H31 3.3778 . no
C6 H19A 3.4812 2_775 no
C6 H30 3.0763 . no
C6 H31 3.0548 . no
C6 H38C 3.4422 2_775 no
C7 H30 3.1137 . no
C7 H38C 3.2615 2_775 no
C7 H39A 3.4810 1_565 no
C8 H30 3.4874 . no
C8 H39A 2.8891 1_565 no
C9 H17A 3.4193 2_776 no
C9 H17C 3.4345 2_776 no
C9 H20A 3.0849 1_565 no
C9 H28 3.3784 2_686 no
C9 H39A 3.3302 1_565 no
C9 H39B 3.5354 1_565 no
C10 H17A 3.1239 2_776 no
C10 H20A 3.1275 1_565 no
C10 H40C 3.5263 2_775 no
C11 H17A 3.4394 2_776 no
C11 H37C 3.4647 2_775 no
C11 H38C 3.2691 2_775 no
C11 H40C 3.5352 2_775 no
C12 H38C 2.7261 2_775 no
C13 H23 3.4922 1_655 no
C13 H24 2.7911 2_676 no
C13 H38B 3.0944 2_775 no
C13 H38C 3.0653 2_775 no
C14 H24 2.7126 2_676 no
C14 H25 3.3856 2_676 no
C14 H38A 3.2875 . no
C14 H38B 3.1916 . no
C15 H22 3.5198 1_655 no
C15 H23 3.4131 1_655 no
C16 H38A 3.4510 . no
C17 H23 2.9194 1_655 no
C17 H29 3.4562 1_645 no
C17 H29 3.5597 2_776 no
C17 H30 3.3842 2_776 no
C18 H5 3.0086 1_645 no
C18 H8 3.3972 1_645 no
C18 H22 3.4450 1_655 no
C18 H29 3.2710 2_776 no
C18 H34 3.5729 1_655 no
C19 H4 3.4437 1_645 no
C19 H5 3.5579 1_645 no
C19 H38A 3.0622 . no
C19 H39C 3.5707 . no
C19 H40B 3.0629 2_765 no
C20 H9 3.4233 1_545 no
C20 H10 3.2907 1_545 no
C20 H40C 3.5942 2_765 no
C21 H11 3.1201 1_455 no
C21 H37C 3.4444 2_675 no
C22 H11 2.9476 1_455 no
C22 H13 3.1563 1_455 no
C22 H17B 3.3821 1_455 no
C22 H18A 3.5314 1_455 no
C22 H37C 3.3871 2_675 no
C23 H11 2.7948 1_455 no
C23 H13 3.0430 1_455 no
C23 H17B 2.9814 1_455 no
C23 H24 3.5183 2_576 no
C24 H11 2.8600 1_455 no
C24 H14 3.5794 2_676 no
C24 H23 3.5932 2_576 no
C25 H10 3.2043 1_455 no
C25 H11 3.0466 1_455 no
C26 H10 3.2689 1_455 no
C26 H11 3.1521 1_455 no
C27 H10 3.5052 1_455 no
C28 H9 3.4471 2_686 no
C28 H18A 3.5790 2_776 no
C28 H20C 3.3390 1_465 no
C28 H34 3.2475 2_676 no
C29 H17B 3.1483 2_776 no
C29 H17C 3.0266 1_465 no
C29 H18A 3.0783 2_776 no
C29 H18C 3.5697 1_465 no
C29 H20C 3.1325 1_465 no
C30 H17B 2.9601 2_776 no
C30 H18C 3.2391 1_465 no
C30 H20C 3.2835 1_465 no
C33 H25 3.5184 2_676 no
C33 H37B 3.0667 2_675 no
C33 H37C 3.3930 2_675 no
C33 H40A 3.5877 2_675 no
C34 H28 3.3559 2_676 no
C34 H37A 3.5331 2_675 no
C34 H37B 2.9875 2_675 no
C34 H37C 3.5375 2_675 no
C35 H2 3.2424 . no
C35 H14 3.5176 . no
C37 H2 3.3948 . no
C37 H3 3.3753 . no
C37 H13 3.4537 2_775 no
C38 H2 3.2725 . no
C38 H13 3.5449 2_775 no
C38 H14 3.1802 . no
C38 H19B 3.4358 . no
C39 H8 3.4457 1_545 no
C39 H19B 3.2488 . no
C39 H20A 3.5219 . no
C39 H39C 3.2368 2_765 no
C40 H3 3.5481 2_675 no
C40 H4 3.1717 2_675 no
C40 H19B 3.3541 2_765 no
C40 H19C 3.5448 2_765 no
C40 H20A 3.5302 2_765 no
B1 H23 3.4196 1_655 no
B1 H24 3.1429 2_676 no
B1 H25 3.4434 2_676 no
B1 H38A 3.1009 . no
B2 H37B 3.2813 2_675 no
H2 O3 2.5567 . no
H2 C35 3.2424 . no
H2 C37 3.3948 . no
H2 C38 3.2725 . no
H2 H31 3.2950 . no
H2 H33 2.9556 . no
H2 H37A 2.7348 . no
H2 H38B 2.5925 . no
H3 O3 3.5567 . no
H3 O4 2.9576 2_675 no
H3 C37 3.3753 . no
H3 C40 3.5481 2_675 no
H3 H18B 3.2288 2_775 no
H3 H19A 3.3887 2_775 no
H3 H33 3.3831 . no
H3 H37A 2.6147 . no
H3 H37B 3.3418 . no
H3 H37B 3.4791 2_675 no
H3 H40A 2.9959 2_675 no
H3 H40B 3.4447 2_675 no
H4 O4 3.4571 2_675 no
H4 C4 3.5083 2_685 no
H4 C5 3.1527 2_685 no
H4 C19 3.4437 1_465 no
H4 C40 3.1717 2_675 no
H4 H4 3.2307 2_685 no
H4 H5 2.5326 2_685 no
H4 H18B 3.1088 2_775 no
H4 H19A 3.3451 2_775 no
H4 H19B 3.5571 1_465 no
H4 H19C 2.6059 1_465 no
H4 H19C 3.4309 2_775 no
H4 H40A 3.0916 2_675 no
H4 H40B 2.4566 2_675 no
H5 C4 3.2378 2_685 no
H5 C18 3.0086 1_465 no
H5 C19 3.5579 1_465 no
H5 H4 2.5326 2_685 no
H5 H18A 3.5520 1_465 no
H5 H18B 2.5229 1_465 no
H5 H18C 2.6356 1_465 no
H5 H19C 2.6893 1_465 no
H5 H19C 3.5690 2_775 no
H5 H30 3.5397 . no
H8 O4 3.4179 1_565 no
H8 C18 3.3972 1_465 no
H8 C39 3.4457 1_565 no
H8 H18A 3.1419 1_465 no
H8 H18B 3.4023 1_465 no
H8 H18C 3.0879 1_465 no
H8 H28 3.2629 2_686 no
H8 H29 3.3817 2_686 no
H8 H30 3.5972 . no
H8 H39A 2.7319 1_565 no
H8 H39B 3.3861 1_565 no
H9 C20 3.4233 1_565 no
H9 C28 3.4471 2_686 no
H9 H17C 3.5047 2_776 no
H9 H20A 2.8175 1_565 no
H9 H20B 3.1279 1_565 no
H9 H20B 3.4972 2_776 no
H9 H28 2.6427 2_686 no
H9 H39A 3.4756 1_565 no
H9 H39B 3.2565 1_565 no
H10 C20 3.2907 1_565 no
H10 C25 3.2043 1_655 no
H10 C26 3.2689 1_655 no
H10 C27 3.5052 1_655 no
H10 H17A 3.2488 2_776 no
H10 H20A 2.8790 1_565 no
H10 H20B 3.1254 1_565 no
H10 H20C 3.3305 1_565 no
H10 H25 3.2265 1_655 no
H11 C21 3.1201 1_655 no
H11 C22 2.9476 1_655 no
H11 C23 2.7948 1_655 no
H11 C24 2.8600 1_655 no
H11 C25 3.0466 1_655 no
H11 C26 3.1521 1_655 no
H11 H22 3.4705 1_655 no
H11 H23 3.2479 1_655 no
H11 H24 3.3524 1_655 no
H11 H37C 3.0481 2_775 no
H11 H38C 3.4828 2_775 no
H13 C22 3.1563 1_655 no
H13 C23 3.0430 1_655 no
H13 C37 3.4537 2_775 no
H13 C38 3.5449 2_775 no
H13 H22 3.0827 1_655 no
H13 H23 2.8696 1_655 no
H13 H24 3.0257 2_676 no
H13 H37A 3.1325 2_775 no
H13 H37C 2.9407 2_775 no
H13 H38B 3.2048 2_775 no
H13 H38C 3.0730 2_775 no
H14 O3 2.6754 . no
H14 C24 3.5794 2_676 no
H14 C35 3.5176 . no
H14 C38 3.1802 . no
H14 H24 3.0246 2_676 no
H14 H25 3.1952 2_676 no
H14 H33 3.1980 . no
H14 H38A 2.9460 . no
H14 H38B 2.7622 . no
H17A C9 3.4193 2_776 no
H17A C10 3.1239 2_776 no
H17A C11 3.4394 2_776 no
H17A H10 3.2488 2_776 no
H17A H23 2.8395 1_655 no
H17A H24 3.3931 2_676 no
H17A H25 3.4855 2_676 no
H17B C22 3.3821 1_655 no
H17B C23 2.9814 1_655 no
H17B C29 3.1483 2_776 no
H17B C30 2.9601 2_776 no
H17B H22 3.1321 1_655 no
H17B H23 2.3248 1_655 no
H17B H29 2.9741 2_776 no
H17B H30 2.6374 2_776 no
H17C C9 3.4345 2_776 no
H17C C29 3.0266 1_645 no
H17C H9 3.5047 2_776 no
H17C H29 2.5097 1_645 no
H17C H29 3.4017 2_776 no
H17C H30 3.2977 2_776 no
H18A C22 3.5314 1_655 no
H18A C28 3.5790 2_776 no
H18A C29 3.0783 2_776 no
H18A H5 3.5520 1_645 no
H18A H8 3.1419 1_645 no
H18A H22 2.7350 1_655 no
H18A H28 3.5441 2_776 no
H18A H29 2.6193 2_776 no
H18A H34 2.7615 1_655 no
H18B C3 3.4227 2_775 no
H18B C4 3.3475 2_775 no
H18B C5 3.4101 1_645 no
H18B H3 3.2288 2_775 no
H18B H4 3.1088 2_775 no
H18B H5 2.5229 1_645 no
H18B H8 3.4023 1_645 no
H18B H34 3.5610 1_655 no
H18C C5 3.2483 1_645 no
H18C C29 3.5697 1_645 no
H18C C30 3.2391 1_645 no
H18C H5 2.6356 1_645 no
H18C H8 3.0879 1_645 no
H18C H29 3.3891 1_645 no
H18C H29 3.0961 2_776 no
H18C H30 2.7643 1_645 no
H19A C1 3.5328 2_775 no
H19A C2 3.3037 2_775 no
H19A C3 3.0062 2_775 no
H19A C4 2.9686 2_775 no
H19A C5 3.2092 2_775 no
H19A C6 3.4812 2_775 no
H19A H3 3.3887 2_775 no
H19A H4 3.3451 2_775 no
H19A H38A 2.8762 . no
H19B C38 3.4358 . no
H19B C39 3.2488 . no
H19B C40 3.3541 2_765 no
H19B H4 3.5571 1_645 no
H19B H38A 2.5937 . no
H19B H38C 3.4631 . no
H19B H39A 3.4666 2_765 no
H19B H39B 2.9822 . no
H19B H39C 2.6398 . no
H19B H40B 2.5695 2_765 no
H19B H40C 3.2955 2_765 no
H19C C4 3.1214 1_645 no
H19C C4 3.4047 2_775 no
H19C C5 3.1528 1_645 no
H19C C5 3.4970 2_775 no
H19C C40 3.5448 2_765 no
H19C H4 2.6059 1_645 no
H19C H4 3.4309 2_775 no
H19C H5 2.6893 1_645 no
H19C H5 3.5690 2_775 no
H19C H40B 2.6852 2_765 no
H20A C9 3.0849 1_545 no
H20A C10 3.1275 1_545 no
H20A C39 3.5219 . no
H20A C40 3.5302 2_765 no
H20A H9 2.8175 1_545 no
H20A H10 2.8790 1_545 no
H20A H39B 2.9115 . no
H20A H39C 3.5019 . no
H20A H40B 3.3125 2_765 no
H20A H40C 2.9080 2_765 no
H20B H9 3.1279 1_545 no
H20B H9 3.4972 2_776 no
H20B H10 3.1254 1_545 no
H20C C28 3.3390 1_645 no
H20C C29 3.1325 1_645 no
H20C C30 3.2835 1_645 no
H20C H10 3.3305 1_545 no
H20C H29 3.4322 1_645 no
H20C H40B 3.4672 2_765 no
H20C H40C 3.4191 2_765 no
H22 O1 2.7802 1_455 no
H22 C15 3.5198 1_455 no
H22 C18 3.4450 1_455 no
H22 H11 3.4705 1_455 no
H22 H13 3.0827 1_455 no
H22 H17B 3.1321 1_455 no
H22 H18A 2.7350 1_455 no
H22 H37A 3.3954 2_675 no
H22 H37C 3.1823 2_675 no
H23 O1 2.7517 1_455 no
H23 C13 3.4922 1_455 no
H23 C15 3.4131 1_455 no
H23 C17 2.9194 1_455 no
H23 C24 3.5932 2_576 no
H23 B1 3.4196 1_455 no
H23 H11 3.2479 1_455 no
H23 H13 2.8696 1_455 no
H23 H17A 2.8395 1_455 no
H23 H17B 2.3248 1_455 no
H23 H24 2.8649 2_576 no
H24 N1 3.3862 2_676 no
H24 C13 2.7911 2_676 no
H24 C14 2.7126 2_676 no
H24 C23 3.5183 2_576 no
H24 B1 3.1429 2_676 no
H24 H11 3.3524 1_455 no
H24 H13 3.0257 2_676 no
H24 H14 3.0246 2_676 no
H24 H17A 3.3931 2_676 no
H24 H23 2.8649 2_576 no
H24 H24 3.4897 2_576 no
H25 O2 3.2299 2_676 no
H25 C14 3.3856 2_676 no
H25 C33 3.5184 2_676 no
H25 B1 3.4434 2_676 no
H25 H10 3.2265 1_455 no
H25 H14 3.1952 2_676 no
H25 H17A 3.4855 2_676 no
H25 H33 3.4850 2_676 no
H28 C9 3.3784 2_686 no
H28 C34 3.3559 2_676 no
H28 H8 3.2629 2_686 no
H28 H9 2.6427 2_686 no
H28 H18A 3.5441 2_776 no
H28 H34 3.0271 2_676 no
H29 C17 3.4562 1_465 no
H29 C17 3.5597 2_776 no
H29 C18 3.2710 2_776 no
H29 H8 3.3817 2_686 no
H29 H17B 2.9741 2_776 no
H29 H17C 2.5097 1_465 no
H29 H17C 3.4017 2_776 no
H29 H18A 2.6193 2_776 no
H29 H18C 3.3891 1_465 no
H29 H18C 3.0961 2_776 no
H29 H20C 3.4322 1_465 no
H29 H29 3.5140 2_686 no
H30 C5 3.4040 . no
H30 C6 3.0763 . no
H30 C7 3.1137 . no
H30 C8 3.4874 . no
H30 C17 3.3842 2_776 no
H30 H5 3.5397 . no
H30 H8 3.5972 . no
H30 H17B 2.6374 2_776 no
H30 H17C 3.2977 2_776 no
H30 H18C 2.7643 1_465 no
H31 N1 3.3851 . no
H31 C1 2.7556 . no
H31 C2 2.8692 . no
H31 C3 3.1833 . no
H31 C4 3.4162 . no
H31 C5 3.3778 . no
H31 C6 3.0548 . no
H31 H2 3.2950 . no
H33 C2 3.1050 . no
H33 C3 3.3666 . no
H33 H2 2.9556 . no
H33 H3 3.3831 . no
H33 H14 3.1980 . no
H33 H25 3.4850 2_676 no
H33 H37B 3.2274 2_675 no
H33 H40A 3.4549 2_675 no
H34 C18 3.5729 1_455 no
H34 C28 3.2475 2_676 no
H34 H18A 2.7615 1_455 no
H34 H18B 3.5610 1_455 no
H34 H28 3.0271 2_676 no
H34 H37A 3.4395 2_675 no
H34 H37B 3.3294 2_675 no
H34 H37C 3.5750 2_675 no
H37A C2 3.2809 . no
H37A C3 3.2319 . no
H37A C34 3.5331 2_675 no
H37A H2 2.7348 . no
H37A H3 2.6147 . no
H37A H13 3.1325 2_775 no
H37A H22 3.3954 2_675 no
H37A H34 3.4395 2_675 no
H37B C33 3.0667 2_675 no
H37B C34 2.9875 2_675 no
H37B B2 3.2813 2_675 no
H37B H3 3.3418 . no
H37B H3 3.4791 2_675 no
H37B H33 3.2274 2_675 no
H37B H34 3.3294 2_675 no
H37B H37B 3.2079 2_675 no
H37C N2 3.3943 2_675 no
H37C C11 3.4647 2_775 no
H37C C21 3.4444 2_675 no
H37C C22 3.3871 2_675 no
H37C C33 3.3930 2_675 no
H37C C34 3.5375 2_675 no
H37C H11 3.0481 2_775 no
H37C H13 2.9407 2_775 no
H37C H22 3.1823 2_675 no
H37C H34 3.5750 2_675 no
H38A O2 2.6201 . no
H38A C14 3.2875 . no
H38A C16 3.4510 . no
H38A C19 3.0622 . no
H38A B1 3.1009 . no
H38A H14 2.9460 . no
H38A H19A 2.8762 . no
H38A H19B 2.5937 . no
H38B N1 3.1651 2_775 no
H38B C1 3.4777 2_775 no
H38B C2 3.4697 . no
H38B C13 3.0944 2_775 no
H38B C14 3.1916 . no
H38B H2 2.5925 . no
H38B H13 3.2048 2_775 no
H38B H14 2.7622 . no
H38C N1 2.6113 2_775 no
H38C C1 3.0690 2_775 no
H38C C6 3.4422 2_775 no
H38C C7 3.2615 2_775 no
H38C C11 3.2691 2_775 no
H38C C12 2.7261 2_775 no
H38C C13 3.0653 2_775 no
H38C H11 3.4828 2_775 no
H38C H13 3.0730 2_775 no
H38C H19B 3.4631 . no
H39A C7 3.4810 1_545 no
H39A C8 2.8891 1_545 no
H39A C9 3.3302 1_545 no
H39A H8 2.7319 1_545 no
H39A H9 3.4756 1_545 no
H39A H19B 3.4666 2_765 no
H39A H39C 2.8638 2_765 no
H39B O2 2.8790 . no
H39B C9 3.5354 1_545 no
H39B H8 3.3861 1_545 no
H39B H9 3.2565 1_545 no
H39B H19B 2.9822 . no
H39B H20A 2.9115 . no
H39C C19 3.5707 . no
H39C C39 3.2368 2_765 no
H39C H19B 2.6398 . no
H39C H20A 3.5019 . no
H39C H39A 2.8638 2_765 no
H39C H39C 2.7173 2_765 no
H40A C3 3.3213 2_675 no
H40A C4 3.3780 2_675 no
H40A C33 3.5877 2_675 no
H40A H3 2.9959 2_675 no
H40A H4 3.0916 2_675 no
H40A H33 3.4549 2_675 no
H40B C4 3.1340 2_675 no
H40B C19 3.0629 2_765 no
H40B H3 3.4447 2_675 no
H40B H4 2.4566 2_675 no
H40B H19B 2.5695 2_765 no
H40B H19C 2.6852 2_765 no
H40B H20A 3.3125 2_765 no
H40B H20C 3.4672 2_765 no
H40C C10 3.5263 2_775 no
H40C C11 3.5352 2_775 no
H40C C20 3.5942 2_765 no
H40C H19B 3.2955 2_765 no
H40C H20A 2.9080 2_765 no
H40C H20C 3.4191 2_765 no

loop_
_geom_torsion_atom_site_label_1
_geom_torsion_atom_site_label_2
_geom_torsion_atom_site_label_3
_geom_torsion_atom_site_label_4
_geom_torsion
_geom_torsion_publ_flag
C15 O1 B1 O2 -8.9(3) no
C15 O1 B1 C14 169.59(18) no
B1 O1 C15 C16 23.79(19) no
B1 O1 C15 C17 -94.9(2) no
B1 O1 C15 C18 145.40(17) no
C16 O2 B1 O1 -11.6(3) no
C16 O2 B1 C14 169.92(17) no
B1 O2 C16 C15 25.37(19) no
B1 O2 C16 C19 -93.4(2) no
B1 O2 C16 C20 147.99(17) no
C35 O3 B2 O4 10.1(2) no
C35 O3 B2 C34 -169.04(17) no
B2 O3 C35 C36 -23.38(17) no
B2 O3 C35 C37 96.74(19) no
B2 O3 C35 C38 -144.05(16) no
C36 O4 B2 O3 9.1(3) no
C36 O4 B2 C34 -171.82(18) no
B2 O4 C36 C35 -23.0(2) no
B2 O4 C36 C39 96.1(3) no
B2 O4 C36 C40 -144.28(18) no
C1 N1 C12 C7 1.7(3) no
C1 N1 C12 C11 -178.5(2) no
C12 N1 C1 C2 176.8(2) no
C12 N1 C1 C6 -1.4(3) no
C1 N1 C13 C14 -19.3(4) no
C13 N1 C1 C2 -3.7(4) no
C13 N1 C1 C6 178.07(18) no
C12 N1 C13 C14 160.09(19) no
C13 N1 C12 C7 -177.80(17) no
C13 N1 C12 C11 2.0(4) no
C21 N2 C32 C27 2.11(19) no
C21 N2 C32 C31 -177.67(16) no
C32 N2 C21 C22 174.71(16) no
C32 N2 C21 C26 -2.23(18) no
C21 N2 C33 C34 -6.8(4) no
C33 N2 C21 C22 -8.4(3) no
C33 N2 C21 C26 174.70(16) no
C32 N2 C33 C34 169.73(17) no
C33 N2 C32 C27 -175.07(14) no
C33 N2 C32 C31 5.1(3) no
N1 C1 C2 C3 179.6(2) no
N1 C1 C6 C5 -179.67(17) no
N1 C1 C6 C7 0.6(3) no
C2 C1 C6 C5 1.9(4) no
C2 C1 C6 C7 -177.86(19) no
C6 C1 C2 C3 -2.3(4) no
C1 C2 C3 C4 0.9(4) no
C2 C3 C4 C5 0.9(4) no
C3 C4 C5 C6 -1.4(4) no
C4 C5 C6 C1 0.0(4) no
C4 C5 C6 C7 179.7(2) no
C1 C6 C7 C8 179.7(3) no
C1 C6 C7 C12 0.5(3) no
C5 C6 C7 C8 0.0(5) no
C5 C6 C7 C12 -179.2(3) no
C6 C7 C8 C9 -178.5(3) no
C6 C7 C12 N1 -1.4(3) no
C6 C7 C12 C11 178.84(18) no
C8 C7 C12 N1 179.3(2) no
C8 C7 C12 C11 -0.5(4) no
C12 C7 C8 C9 0.7(4) no
C7 C8 C9 C10 0.1(4) no
C8 C9 C10 C11 -1.1(4) no
C9 C10 C11 C12 1.3(4) no
C10 C11 C12 N1 179.8(2) no
C10 C11 C12 C7 -0.5(4) no
N1 C13 C14 B1 -177.40(17) no
C13 C14 B1 O1 -5.3(4) no
C13 C14 B1 O2 173.09(19) no
O1 C15 C16 O2 -29.61(19) no
O1 C15 C16 C19 84.30(16) no
O1 C15 C16 C20 -147.18(14) no
C17 C15 C16 O2 85.14(18) no
C17 C15 C16 C19 -160.95(14) no
C17 C15 C16 C20 -32.4(2) no
C18 C15 C16 O2 -146.09(17) no
C18 C15 C16 C19 -32.2(3) no
C18 C15 C16 C20 96.3(2) no
N2 C21 C22 C23 -178.07(16) no
N2 C21 C26 C25 179.51(14) no
N2 C21 C26 C27 1.52(19) no
C22 C21 C26 C25 2.2(3) no
C22 C21 C26 C27 -175.78(15) no
C26 C21 C22 C23 -1.4(3) no
C21 C22 C23 C24 -0.1(3) no
C22 C23 C24 C25 1.0(3) no
C23 C24 C25 C26 -0.2(3) no
C24 C25 C26 C21 -1.3(3) no
C24 C25 C26 C27 176.06(18) no
C21 C26 C27 C28 178.48(17) no
C21 C26 C27 C32 -0.22(19) no
C25 C26 C27 C28 0.8(4) no
C25 C26 C27 C32 -177.86(19) no
C26 C27 C28 C29 -178.42(18) no
C26 C27 C32 N2 -1.2(2) no
C26 C27 C32 C31 178.64(15) no
C28 C27 C32 N2 179.92(16) no
C28 C27 C32 C31 -0.3(3) no
C32 C27 C28 C29 0.1(3) no
C27 C28 C29 C30 0.4(3) no
C28 C29 C30 C31 -0.8(3) no
C29 C30 C31 C32 0.7(3) no
C30 C31 C32 N2 179.62(17) no
C30 C31 C32 C27 -0.1(3) no
N2 C33 C34 B2 176.99(17) no
C33 C34 B2 O3 9.9(3) no
C33 C34 B2 O4 -169.14(19) no
O3 C35 C36 O4 27.75(19) no
O3 C35 C36 C39 -86.81(19) no
O3 C35 C36 C40 145.62(15) no
C37 C35 C36 O4 -86.7(2) no
C37 C35 C36 C39 158.70(17) no
C37 C35 C36 C40 31.1(3) no
C38 C35 C36 O4 144.85(17) no
C38 C35 C36 C39 30.3(3) no
C38 C35 C36 C40 -97.3(2) no

loop_
_cod_related_entry_id
_cod_related_entry_database
_cod_related_entry_code
1 ChemSpider 30657316
